data_7228369
loop_
_publ_author_name
'Rice, Craig'
'Jewsbury, R. A.'
'Dunmore, Rachel Ellen'
'Bullock, Samantha'
'Faulkner, Robert Allan'

_publ_section_title
;
 A Structural Study of Dithizone Coordination Chemistry
;
_journal_name_full CrystEngComm
_journal_paper_doi 10.1039/C7CE00580F
_journal_year 2017
_chemical_formula_moiety 'C26 H22 Hg N8 S2, 2(C2 H3 N)'
_chemical_formula_sum 'C30 H28 Hg N10 O0 S2'
_chemical_formula_weight 793.33
_space_group_crystal_system monoclinic
_space_group_IT_number 5
_space_group_name_Hall 'C 2y'
_space_group_name_H-M_alt 'C 1 2 1'
_symmetry_space_group_name_Hall 'C 2y'
_symmetry_space_group_name_H-M 'C 1 2 1'
_atom_sites_solution_hydrogens geom
_audit_creation_method SHELXL-2014/7
_audit_update_record
;
2016-06-20 deposited with the CCDC.
2017-06-02 downloaded from the CCDC.
;
_cell_angle_alpha 90
_cell_angle_beta 106.577(2)
_cell_angle_gamma 90
_cell_formula_units_Z 2
_cell_length_a 21.7448(19)
_cell_length_b 5.3260(4)
_cell_length_c 13.8216(11)
_cell_measurement_reflns_used 6638
_cell_measurement_temperature 150(2)
_cell_measurement_theta_max 23.98
_cell_measurement_theta_min 2.47
_cell_volume 1534.2(2)
_computing_structure_refinement 'SHELXL-2014/7 (Sheldrick, 2014)'
_diffrn_ambient_temperature 150(2)
_diffrn_measured_fraction_theta_full 0.999
_diffrn_measured_fraction_theta_max 0.992
_diffrn_measurement_device_type 'Bruker APEX-II CCD'
_diffrn_measurement_method '\f and \w scans'
_diffrn_radiation_type MoK\a
_diffrn_radiation_wavelength 0.71073
_diffrn_reflns_av_R_equivalents 0.0440
_diffrn_reflns_av_unetI/netI 0.0817
_diffrn_reflns_Laue_measured_fraction_full 0.999
_diffrn_reflns_Laue_measured_fraction_max 0.992
_diffrn_reflns_limit_h_max 28
_diffrn_reflns_limit_h_min -13
_diffrn_reflns_limit_k_max 7
_diffrn_reflns_limit_k_min -6
_diffrn_reflns_limit_l_max 18
_diffrn_reflns_limit_l_min -18
_diffrn_reflns_number 7784
_diffrn_reflns_point_group_measured_fraction_full 0.907
_diffrn_reflns_point_group_measured_fraction_max 0.865
_diffrn_reflns_theta_full 25.242
_diffrn_reflns_theta_max 28.418
_diffrn_reflns_theta_min 1.537
_exptl_absorpt_coefficient_mu 5.191
_exptl_absorpt_correction_T_max 0.9499
_exptl_absorpt_correction_T_min 0.6248
_exptl_absorpt_correction_type multi-scan
_exptl_absorpt_process_details sadabs
_exptl_crystal_colour red
_exptl_crystal_density_diffrn 1.717
_exptl_crystal_description needle
_exptl_crystal_F_000 780
_exptl_crystal_recrystallization_method 'Re-crystallisation from solvent'
_exptl_crystal_size_max 0.10
_exptl_crystal_size_mid 0.01
_exptl_crystal_size_min 0.01
_refine_diff_density_max 0.683
_refine_diff_density_min -0.777
_refine_diff_density_rms 0.121
_refine_ls_abs_structure_details
;
 Flack x determined using 1072 quotients [(I+)-(I-)]/[(I+)+(I-)]
 (Parsons, Flack and Wagner, Acta Cryst. B69 (2013) 249-259).
;
_refine_ls_abs_structure_Flack 0.024(8)
_refine_ls_extinction_method none
_refine_ls_goodness_of_fit_ref 0.815
_refine_ls_hydrogen_treatment constr
_refine_ls_matrix_type full
_refine_ls_number_parameters 196
_refine_ls_number_reflns 3329
_refine_ls_number_restraints 1
_refine_ls_restrained_S_all 0.815
_refine_ls_R_factor_all 0.0342
_refine_ls_R_factor_gt 0.0320
_refine_ls_shift/su_max 0.000
_refine_ls_shift/su_mean 0.000
_refine_ls_structure_factor_coef Fsqd
_refine_ls_weighting_details 'w=1/[\s^2^(Fo^2^)] where P=(Fo^2^+2Fc^2^)/3'
_refine_ls_weighting_scheme calc
_refine_ls_wR_factor_gt 0.0542
_refine_ls_wR_factor_ref 0.0553
_reflns_Friedel_coverage 0.578
_reflns_Friedel_fraction_full 0.791
_reflns_Friedel_fraction_max 0.708
_reflns_number_gt 3240
_reflns_number_total 3329
_reflns_threshold_expression 'I > 2\s(I)'
_cod_data_source_file c7ce00580f2.cif
_cod_data_source_block mo_Rachel_AgHg_0m
_cod_database_code 7228369
_shelx_shelxl_version_number 2014/7
_shelx_space_group_comment
;
The symmetry employed for this shelxl refinement is uniquely defined
by the following loop, which should always be used as a source of
symmetry information in preference to the above space-group names.
They are only intended as comments.
;
_shelx_estimated_absorpt_t_min 0.625
_shelx_estimated_absorpt_t_max 0.950

loop_
_space_group_symop_operation_xyz
'x, y, z'
'-x, y, -z'
'x+1/2, y+1/2, z'
'-x+1/2, y+1/2, -z'

loop_
_atom_site_label
_atom_site_type_symbol
_atom_site_fract_x
_atom_site_fract_y
_atom_site_fract_z
_atom_site_U_iso_or_equiv
_atom_site_adp_type
_atom_site_occupancy
_atom_site_site_symmetry_order
_atom_site_calc_flag
_atom_site_refinement_flags_posn
_atom_site_refinement_flags_adp
_atom_site_refinement_flags_occupancy
Hg1 Hg 1.0000 1.08913(7) 0.5000 0.01985(9) Uani 1 2 d S T P
S1 S 0.97707(8) 1.1786(3) 0.32546(10) 0.0219(4) Uani 1 1 d . . .
N1 N 0.9100(3) 0.7876(9) 0.4210(3) 0.0167(11) Uani 1 1 d . . .
N2 N 0.8836(3) 0.8124(10) 0.3267(4) 0.0203(12) Uani 1 1 d . . .
N3 N 0.8719(3) 1.0139(9) 0.1827(3) 0.0200(13) Uani 1 1 d . . .
N4 N 0.8871(3) 1.1910(10) 0.1246(4) 0.0212(12) Uani 1 1 d . . .
H4' H 0.9201 1.2910 0.1487 0.025 Uiso 1 1 calc R U .
N5 N -0.0047(3) 0.590(3) 0.1404(3) 0.0384(13) Uani 1 1 d . . .
C1 C 0.8807(3) 0.599(3) 0.4679(4) 0.0200(12) Uani 1 1 d . . .
C2 C 0.8981(3) 0.608(3) 0.5732(4) 0.0230(16) Uani 1 1 d . . .
H2 H 0.9280 0.7288 0.6097 0.028 Uiso 1 1 calc R U .
C3 C 0.8701(3) 0.4319(13) 0.6233(5) 0.0268(16) Uani 1 1 d . . .
H3 H 0.8813 0.4320 0.6949 0.032 Uiso 1 1 calc R U .
C4 C 0.8264(4) 0.2586(13) 0.5693(5) 0.0297(16) Uani 1 1 d . . .
H4 H 0.8072 0.1423 0.6040 0.036 Uiso 1 1 calc R U .
C5 C 0.8104(4) 0.2536(13) 0.4646(5) 0.0284(16) Uani 1 1 d . . .
H5 H 0.7809 0.1320 0.4281 0.034 Uiso 1 1 calc R U .
C6 C 0.8374(4) 0.4258(12) 0.4131(5) 0.0258(15) Uani 1 1 d . . .
H6 H 0.8262 0.4242 0.3414 0.031 Uiso 1 1 calc R U .
C7 C 0.9086(3) 0.9944(11) 0.2765(4) 0.0184(13) Uani 1 1 d . . .
C8 C 0.8486(3) 1.2133(12) 0.0235(4) 0.0170(13) Uani 1 1 d . . .
C9 C 0.8023(3) 1.0345(11) -0.0193(4) 0.0193(17) Uani 1 1 d . . .
H9 H 0.7957 0.8944 0.0191 0.023 Uiso 1 1 calc R U .
C10 C 0.7656(3) 1.064(3) -0.1197(4) 0.0212(16) Uani 1 1 d . . .
H10 H 0.7338 0.9430 -0.1496 0.025 Uiso 1 1 calc R U .
C11 C 0.7753(3) 1.2677(13) -0.1760(4) 0.0229(15) Uani 1 1 d . . .
H11 H 0.7506 1.2854 -0.2445 0.027 Uiso 1 1 calc R U .
C12 C 0.8211(3) 1.4444(12) -0.1318(4) 0.0229(14) Uani 1 1 d . . .
H12 H 0.8275 1.5854 -0.1699 0.028 Uiso 1 1 calc R U .
C13 C 0.8578(3) 1.4190(12) -0.0327(4) 0.0197(13) Uani 1 1 d . . .
H13 H 0.8892 1.5417 -0.0030 0.024 Uiso 1 1 calc R U .
C14 C 0.0244(4) 0.7659(13) 0.1412(5) 0.0308(17) Uani 1 1 d . . .
C15 C 0.0632(5) 0.9913(15) 0.1433(7) 0.063(3) Uani 1 1 d . . .
H15A H 0.0364 1.1408 0.1400 0.094 Uiso 1 1 calc R U .
H15B H 0.0807 0.9898 0.0853 0.094 Uiso 1 1 calc R U .
H15C H 0.0985 0.9943 0.2059 0.094 Uiso 1 1 calc R U .

loop_
_atom_site_aniso_label
_atom_site_aniso_U_11
_atom_site_aniso_U_22
_atom_site_aniso_U_33
_atom_site_aniso_U_23
_atom_site_aniso_U_13
_atom_site_aniso_U_12
Hg1 0.01781(15) 0.02611(17) 0.01366(12) 0.000 0.00130(10) 0.000
S1 0.0193(8) 0.0280(9) 0.0166(6) 0.0031(5) 0.0021(6) -0.0068(7)
N1 0.014(3) 0.017(3) 0.020(2) 0.003(2) 0.006(2) 0.002(2)
N2 0.019(3) 0.022(3) 0.017(2) 0.001(2) 0.001(2) -0.002(3)
N3 0.017(3) 0.024(4) 0.019(2) 0.0018(19) 0.004(2) -0.001(2)
N4 0.018(3) 0.023(3) 0.019(2) 0.004(2) -0.001(2) -0.004(2)
N5 0.037(3) 0.037(3) 0.038(3) 0.015(6) 0.006(2) -0.012(7)
C1 0.019(3) 0.019(3) 0.023(2) -0.003(5) 0.007(2) 0.000(5)
C2 0.019(3) 0.023(4) 0.023(2) 0.009(4) 0.001(2) 0.002(4)
C3 0.027(4) 0.032(4) 0.021(3) 0.006(3) 0.008(3) 0.002(3)
C4 0.028(4) 0.025(4) 0.039(4) 0.012(3) 0.014(3) 0.002(3)
C5 0.026(4) 0.023(4) 0.036(4) 0.003(3) 0.009(3) -0.004(3)
C6 0.027(4) 0.022(3) 0.027(3) 0.007(3) 0.005(3) 0.001(3)
C7 0.017(3) 0.021(3) 0.018(3) 0.000(2) 0.007(2) 0.001(3)
C8 0.013(3) 0.023(3) 0.014(3) 0.002(2) 0.002(2) 0.003(3)
C9 0.020(3) 0.018(5) 0.020(2) 0.000(2) 0.006(2) 0.001(3)
C10 0.017(3) 0.026(5) 0.019(2) 0.001(4) 0.002(2) -0.001(5)
C11 0.020(4) 0.030(4) 0.018(3) 0.004(3) 0.005(3) 0.009(3)
C12 0.030(4) 0.020(3) 0.020(3) 0.006(2) 0.009(3) 0.003(3)
C13 0.020(3) 0.017(3) 0.022(3) -0.001(2) 0.006(3) 0.002(3)
C14 0.036(5) 0.024(4) 0.035(4) -0.002(3) 0.014(3) -0.003(4)
C15 0.064(7) 0.029(5) 0.119(8) -0.015(5) 0.065(7) -0.016(4)

loop_
_atom_type_symbol
_atom_type_description
_atom_type_scat_dispersion_real
_atom_type_scat_dispersion_imag
_atom_type_scat_source
C C 0.0033 0.0016 'International Tables Vol C Tables 4.2.6.8 and 6.1.1.4'
H H 0.0000 0.0000 'International Tables Vol C Tables 4.2.6.8 and 6.1.1.4'
N N 0.0061 0.0033 'International Tables Vol C Tables 4.2.6.8 and 6.1.1.4'
O O 0.0106 0.0060 'International Tables Vol C Tables 4.2.6.8 and 6.1.1.4'
S S 0.1246 0.1234 'International Tables Vol C Tables 4.2.6.8 and 6.1.1.4'
Hg Hg -2.3894 9.2266 'International Tables Vol C Tables 4.2.6.8 and 6.1.1.4'

loop_
_geom_angle_atom_site_label_1
_geom_angle_atom_site_label_2
_geom_angle_atom_site_label_3
_geom_angle
_geom_angle_site_symmetry_1
_geom_angle_site_symmetry_3
S1 Hg1 S1 156.78(8) . 2_756
S1 Hg1 N1 77.02(11) . .
S1 Hg1 N1 118.72(11) 2_756 .
S1 Hg1 N1 118.72(11) . 2_756
S1 Hg1 N1 77.02(11) 2_756 2_756
N1 Hg1 N1 101.0(2) . 2_756
C7 S1 Hg1 100.95(18) . .
N2 N1 C1 113.9(5) . .
N2 N1 Hg1 116.4(4) . .
C1 N1 Hg1 129.5(4) . .
N1 N2 C7 117.2(5) . .
C7 N3 N4 117.4(5) . .
N3 N4 C8 118.3(5) . .
N3 N4 H4' 120.9 . .
C8 N4 H4' 120.9 . .
C6 C1 C2 122.3(10) . .
C6 C1 N1 122.6(5) . .
C2 C1 N1 115.0(9) . .
C1 C2 C3 117.7(10) . .
C1 C2 H2 121.2 . .
C3 C2 H2 121.2 . .
C4 C3 C2 120.6(6) . .
C4 C3 H3 119.7 . .
C2 C3 H3 119.7 . .
C3 C4 C5 120.3(6) . .
C3 C4 H4 119.9 . .
C5 C4 H4 119.9 . .
C4 C5 C6 120.3(7) . .
C4 C5 H5 119.8 . .
C6 C5 H5 119.8 . .
C1 C6 C5 118.8(6) . .
C1 C6 H6 120.6 . .
C5 C6 H6 120.6 . .
N3 C7 N2 109.4(5) . .
N3 C7 S1 123.1(4) . .
N2 C7 S1 127.5(4) . .
C9 C8 C13 120.3(5) . .
C9 C8 N4 121.1(5) . .
C13 C8 N4 118.7(6) . .
C8 C9 C10 119.0(7) . .
C8 C9 H9 120.5 . .
C10 C9 H9 120.5 . .
C11 C10 C9 120.7(8) . .
C11 C10 H10 119.7 . .
C9 C10 H10 119.7 . .
C12 C11 C10 119.4(6) . .
C12 C11 H11 120.3 . .
C10 C11 H11 120.3 . .
C11 C12 C13 120.8(6) . .
C11 C12 H12 119.6 . .
C13 C12 H12 119.6 . .
C12 C13 C8 119.8(6) . .
C12 C13 H13 120.1 . .
C8 C13 H13 120.1 . .
N5 C14 C15 178.8(10) . .
C14 C15 H15A 109.5 . .
C14 C15 H15B 109.5 . .
H15A C15 H15B 109.5 . .
C14 C15 H15C 109.5 . .
H15A C15 H15C 109.5 . .
H15B C15 H15C 109.5 . .

loop_
_geom_bond_atom_site_label_1
_geom_bond_atom_site_label_2
_geom_bond_distance
_geom_bond_site_symmetry_2
Hg1 S1 2.3684(14) .
Hg1 S1 2.3684(14) 2_756
Hg1 N1 2.526(5) .
Hg1 N1 2.526(5) 2_756
S1 C7 1.749(6) .
N1 N2 1.272(6) .
N1 C1 1.439(12) .
N2 C7 1.391(8) .
N3 C7 1.319(7) .
N3 N4 1.340(6) .
N4 C8 1.413(7) .
N4 H4' 0.8800 .
N5 C14 1.131(14) .
C1 C6 1.381(13) .
C1 C2 1.396(7) .
C2 C3 1.404(12) .
C2 H2 0.9500 .
C3 C4 1.381(10) .
C3 H3 0.9500 .
C4 C5 1.389(9) .
C4 H4 0.9500 .
C5 C6 1.390(9) .
C5 H5 0.9500 .
C6 H6 0.9500 .
C8 C9 1.390(8) .
C8 C13 1.390(8) .
C9 C10 1.398(7) .
C9 H9 0.9500 .
C10 C11 1.386(12) .
C10 H10 0.9500 .
C11 C12 1.380(9) .
C11 H11 0.9500 .
C12 C13 1.381(8) .
C12 H12 0.9500 .
C13 H13 0.9500 .
C14 C15 1.463(11) .
C15 H15A 0.9800 .
C15 H15B 0.9800 .
C15 H15C 0.9800 .
